data_7002052
loop_
_publ_author_name
'Abdellah, Ibrahim'
'Debono, Nathalie'
'Canac, Yves'
'Duhayon, Carine'
'Chauvin, Remi'

_publ_section_title
;
 Atropochiral (C,C)-chelating NHC-ylide ligands: synthesis and
 resolution of palladium(ii) complexes thereof
;
_journal_issue 35
_journal_name_full 'Dalton Transactions'
_journal_page_first 7196
_journal_paper_doi 10.1039/b907019b
_journal_year 2009
_chemical_absolute_configuration ad
_chemical_formula_moiety 'C31 H25 Cl2 N2 P Pd'
_chemical_formula_sum 'C31 H25 Cl2 N2 P Pd'
_chemical_formula_weight 633.83
_space_group_IT_number 4
_symmetry_cell_setting monoclinic
_symmetry_space_group_name_Hall 'P 2yb'
_symmetry_space_group_name_H-M 'P 1 21 1'
_atom_sites_solution_hydrogens geom
_atom_sites_solution_primary direct
_audit_creation_date 09-06-04
_audit_creation_method CRYSTALS_ver_12.86
_cell_angle_alpha 90
_cell_angle_beta 90.148(3)
_cell_angle_gamma 90
_cell_formula_units_Z 8
_cell_length_a 11.5754(9)
_cell_length_b 20.3835(17)
_cell_length_c 26.4657(19)
_cell_measurement_reflns_used 8845
_cell_measurement_temperature 180
_cell_measurement_theta_max 21
_cell_measurement_theta_min 2
_cell_volume 6244.5(8)
_computing_cell_refinement 'Apex2 (Bruker AXS, 2006)'
_computing_data_collection 'Apex2 (Bruker AXS, 2006)'
_computing_data_reduction 'Apex2 (Bruker AXS, 2006)'
_computing_molecular_graphics 'CAMERON (Watkin et al., 1996)'
_computing_publication_material 'CRYSTALS (Betteridge et al., 2003)'
_computing_structure_refinement 'CRYSTALS (Betteridge et al., 2003)'
_computing_structure_solution 'SIR92 (Altomare et al., 1994)'
_diffrn_ambient_temperature 180
_diffrn_measured_fraction_theta_full 0.997
_diffrn_measured_fraction_theta_max 0.997
_diffrn_measurement_device 'Bruker Kappa Apex2'
_diffrn_measurement_device_type Area
_diffrn_measurement_method '\f & \w scans'
_diffrn_radiation_monochromator graphite
_diffrn_radiation_type 'Mo K\a'
_diffrn_radiation_wavelength 0.71073
_diffrn_reflns_av_R_equivalents 0.066
_diffrn_reflns_limit_h_max 12
_diffrn_reflns_limit_h_min -12
_diffrn_reflns_limit_k_max 21
_diffrn_reflns_limit_k_min -21
_diffrn_reflns_limit_l_max 27
_diffrn_reflns_limit_l_min -26
_diffrn_reflns_number 55763
_diffrn_reflns_theta_full 21.873
_diffrn_reflns_theta_max 21.873
_diffrn_reflns_theta_min 0.769
_diffrn_standards_number 0
_exptl_absorpt_coefficient_mu 0.838
_exptl_absorpt_correction_T_max 0.92
_exptl_absorpt_correction_T_min 0.86
_exptl_absorpt_correction_type multi-scan
_exptl_absorpt_process_details 'Blessing, acta cryst. (1995), a51, 33-38'
_exptl_crystal_colour colorless
_exptl_crystal_density_diffrn 1.348
_exptl_crystal_density_method 'not measured'
_exptl_crystal_description stick
_exptl_crystal_F_000 2312
_exptl_crystal_size_max 0.25
_exptl_crystal_size_mid 0.10
_exptl_crystal_size_min 0.10
_refine_diff_density_max 12.83
_refine_diff_density_min -7.46
_refine_ls_abs_structure_details 'Flack (1983), 0 Friedel-pairs'
_refine_ls_abs_structure_Flack 0.17(13)
_refine_ls_extinction_method None
_refine_ls_goodness_of_fit_ref 2.8128
_refine_ls_hydrogen_treatment none
_refine_ls_matrix_type full
_refine_ls_number_parameters 578
_refine_ls_number_reflns 11272
_refine_ls_number_restraints 1
_refine_ls_R_factor_all 0.2178
_refine_ls_R_factor_gt 0.1966
_refine_ls_shift/su_max 1.841055
_refine_ls_structure_factor_coef F
_refine_ls_weighting_details
;
Method= Quasi-Unit weights
W = 1.0 or 1./2F
;
_refine_ls_weighting_scheme calc
_refine_ls_wR_factor_all 0.2396
_refine_ls_wR_factor_gt 0.2144
_refine_ls_wR_factor_ref 0.2090
_reflns_limit_h_max 12
_reflns_limit_h_min -12
_reflns_limit_k_max 21
_reflns_limit_k_min -21
_reflns_limit_l_max 27
_reflns_limit_l_min 0
_reflns_number_gt 12420
_reflns_number_total 14895
_reflns_threshold_expression I>2.0\s(I)
_oxford_refine_ls_r_factor_ref 0.1892
_oxford_reflns_number_all 14793
_oxford_reflns_threshold_expression_ref I>3.0\s(I)
_cod_data_source_file b907019b.txt
_cod_data_source_block 1
_cod_depositor_comments
;
The following automatic conversions were performed:
'_symmetry_cell_setting' value 'Monoclinic' changed to 'monoclinic'
according to '/home/saulius/struct/CIF-dictionaries/cif_core.dic'
dictionary named 'cif_core.dic' version 2.4.1 from 2010-06-29.

Automatic conversion script
Id: cif_fix_enum 1527 2010-12-29 10:47:43Z saulius 
;
_cod_original_sg_symbol_H-M 'P 1 21 1 '
_cod_database_code 7002052

loop_
_symmetry_equiv_pos_as_xyz
x,y,z
-x,y+1/2,-z

loop_
_atom_site_label
_atom_site_type_symbol
_atom_site_fract_x
_atom_site_fract_y
_atom_site_fract_z
_atom_site_U_iso_or_equiv
_atom_site_occupancy
_atom_site_adp_type
_atom_site_refinement_flags_posn
_atom_site_refinement_flags_adp
_atom_site_refinement_flags_occupancy
_atom_site_disorder_assembly
_atom_site_disorder_group
_oxford_atom_site_special_shape
_atom_site_attached_hydrogens
Pd1 Pd -0.1932(2) 0.1064(2) 0.94067(11) 0.0340(8) 1.0000 Uiso . . . . . . .
Pd2 Pd 0.1812(2) 0.2367(2) 0.43919(10) 0.0317(7) 1.0000 Uiso . . . . . . .
Pd3 Pd 0.6640(3) 0.1281(2) 1.25174(13) 0.0536(10) 1.0000 Uiso . . . . . . .
Pd4 Pd -0.6737(3) 0.2286(3) 0.75201(14) 0.0679(11) 1.0000 Uiso . . . . . . .
Cl5 Cl 0.3694(9) 0.2765(6) 0.4246(4) 0.048(3) 1.0000 Uiso . . . . . . .
Cl6 Cl -0.3822(9) 0.0632(6) 0.9284(4) 0.053(3) 1.0000 Uiso . . . . . . .
Cl7 Cl 0.2184(9) 0.1356(6) 0.4036(4) 0.056(3) 1.0000 Uiso . . . . . . .
P8 P 0.0391(9) 0.3266(6) 0.5199(4) 0.037(2) 1.0000 Uiso . . . . . . .
P9 P -0.4958(10) 0.3097(6) 0.6820(5) 0.050(3) 1.0000 Uiso . . . . . . .
P10 P -0.0396(11) 0.0201(7) 1.0200(5) 0.056(3) 1.0000 Uiso . . . . . . .
Cl11 Cl -0.2369(10) 0.2078(6) 0.9065(5) 0.063(3) 1.0000 Uiso . . . . . . .
Cl12 Cl 0.7246(11) 0.2361(8) 1.2767(5) 0.081(4) 1.0000 Uiso . . . . . . .
Cl13 Cl 0.8409(13) 0.0773(8) 1.2724(6) 0.086(4) 1.0000 Uiso . . . . . . .
P14 P 0.4994(11) 0.0379(7) 1.1785(5) 0.056(3) 1.0000 Uiso . . . . . . .
Cl16 Cl -0.7515(14) 0.1226(9) 0.7737(6) 0.108(5) 1.0000 Uiso . . . . . . .
Cl19 Cl -0.8463(17) 0.2871(10) 0.7693(7) 0.119(6) 1.0000 Uiso . . . . . . .
N21 N -0.057(2) 0.1991(14) 0.4145(10) 0.027(7) 1.0000 Uiso . . . . . . .
N22 N -0.030(2) 0.1833(13) 0.4899(10) 0.021(6) 1.0000 Uiso . . . . . . .
N23 N 0.014(2) 0.1569(15) 0.9920(11) 0.034(8) 1.0000 Uiso . . . . . . .
N24 N 0.468(3) 0.1889(16) 1.1928(12) 0.040(8) 1.0000 Uiso . . . . . . .
C3 C 0.053(3) 0.136(2) 0.5678(15) 0.048(11) 1.0000 Uiso . . . . . . .
N26 N 0.036(3) 0.1491(17) 0.9138(12) 0.044(9) 1.0000 Uiso . . . . . . .
C27 C -0.531(3) 0.1858(19) 0.6452(14) 0.034(9) 1.0000 Uiso . . . . . . .
C4 C -0.330(3) 0.140(2) 0.4973(15) 0.045(11) 1.0000 Uiso . . . . . . .
C31 C -0.111(3) 0.1968(17) 1.1213(12) 0.021(8) 1.0000 Uiso . . . . . . .
C32 C -0.043(3) 0.1510(19) 1.0444(14) 0.035(10) 1.0000 Uiso . . . . . . .
C5 C 0.027(3) 0.1949(19) 0.5423(14) 0.033(9) 1.0000 Uiso . . . . . . .
C33 C -0.054(2) 0.0972(16) 1.0603(11) 0.016(7) 1.0000 Uiso . . . . . . .
C34 C 0.107(4) -0.002(2) 0.9422(16) 0.047(11) 1.0000 Uiso . . . . . . .
N34 N -0.487(3) 0.1596(17) 0.6966(13) 0.046(9) 1.0000 Uiso . . . . . . .
C35 C 0.251(3) 0.176(2) 0.9135(15) 0.041(10) 1.0000 Uiso . . . . . . .
C36 C 0.355(4) 0.046(3) 1.204(2) 0.071(15) 1.0000 Uiso . . . . . . .
C6 C -0.164(2) 0.1788(15) 0.4355(11) 0.014(7) 1.0000 Uiso . . . . . . .
N38 N 0.432(3) 0.1835(19) 1.2714(14) 0.056(10) 1.0000 Uiso . . . . . . .
C37 C -0.577(4) 0.281(2) 0.5892(17) 0.059(12) 1.0000 Uiso . . . . . . .
C41 C 0.125(3) 0.1787(17) 0.9851(13) 0.026(8) 1.0000 Uiso . . . . . . .
C42 C 0.139(3) 0.1735(18) 0.9316(13) 0.025(8) 1.0000 Uiso . . . . . . .
C43 C -0.154(3) 0.020(2) 0.9764(15) 0.041(10) 1.0000 Uiso . . . . . . .
C44 C -0.542(3) 0.246(2) 0.6362(14) 0.040(10) 1.0000 Uiso . . . . . . .
C45 C -0.271(4) 0.174(2) 0.4108(18) 0.060(13) 1.0000 Uiso . . . . . . .
C46 C -0.142(3) 0.1692(17) 0.4848(12) 0.024(8) 1.0000 Uiso . . . . . . .
C47 C -0.126(3) 0.146(2) 1.1301(15) 0.042(11) 1.0000 Uiso . . . . . . .
C48 C 0.059(4) 0.263(3) 0.563(2) 0.073(15) 1.0000 Uiso . . . . . . .
C49 C -0.585(5) 0.081(3) 0.626(2) 0.076(16) 1.0000 Uiso . . . . . . .
C50 C 0.108(4) 0.257(2) 0.6124(17) 0.053(12) 1.0000 Uiso . . . . . . .
C52 C -0.030(3) 0.2105(17) 0.3603(13) 0.027(8) 1.0000 Uiso . . . . . . .
C53 C 0.516(3) 0.166(2) 1.1472(15) 0.040(10) 1.0000 Uiso . . . . . . .
C54 C 0.017(2) 0.2030(15) 0.4493(10) 0.010(7) 1.0000 Uiso . . . . . . .
C55 C -0.104(3) 0.3334(17) 0.4923(12) 0.021(8) 1.0000 Uiso . . . . . . .
C56 C 0.095(4) 0.007(3) 0.993(2) 0.068(14) 1.0000 Uiso . . . . . . .
C57 C -0.274(3) 0.262(2) 0.6781(15) 0.043(10) 1.0000 Uiso . . . . . . .
C58 C 0.313(4) 0.024(3) 1.0013(19) 0.067(14) 1.0000 Uiso . . . . . . .
C59 C 0.567(4) 0.079(2) 1.0853(19) 0.069(14) 1.0000 Uiso . . . . . . .
N60 N -0.457(3) 0.1628(19) 0.7771(14) 0.058(10) 1.0000 Uiso . . . . . . .
C61 C 0.105(3) 0.143(2) 0.6211(15) 0.047(11) 1.0000 Uiso . . . . . . .
C62 C 0.018(4) 0.137(2) 0.8555(17) 0.060(12) 1.0000 Uiso . . . . . . .
C63 C -0.202(3) 0.311(2) 0.5188(16) 0.043(11) 1.0000 Uiso . . . . . . .
C64 C -0.066(3) 0.212(2) 1.0682(15) 0.046(11) 1.0000 Uiso . . . . . . .
C65 C 0.526(6) 0.100(4) 1.134(3) 0.12(2) 1.0000 Uiso . . . . . . .
C66 C 0.547(4) 0.210(3) 1.1148(19) 0.068(14) 1.0000 Uiso . . . . . . .
C69 C 0.122(4) 0.450(2) 0.5538(17) 0.052(12) 1.0000 Uiso . . . . . . .
C70 C 0.357(3) 0.206(2) 1.1999(15) 0.044(10) 1.0000 Uiso . . . . . . .
C71 C 0.262(4) 0.066(2) 1.1749(16) 0.049(11) 1.0000 Uiso . . . . . . .
C72 C -0.038(4) 0.276(3) 1.0495(18) 0.058(13) 1.0000 Uiso . . . . . . .
C73 C 0.128(5) 0.089(3) 0.652(2) 0.075(16) 1.0000 Uiso . . . . . . .
C74 C -0.314(3) 0.334(2) 0.4462(15) 0.040(11) 1.0000 Uiso . . . . . . .
C75 C 0.302(7) 0.022(4) 0.931(3) 0.13(3) 1.0000 Uiso . . . . . . .
C76 C 0.026(3) 0.0826(19) 0.5549(14) 0.033(10) 1.0000 Uiso . . . . . . .
C77 C -0.273(6) 0.093(3) 0.781(2) 0.10(2) 1.0000 Uiso . . . . . . .
C78 C -0.543(6) 0.183(3) 0.739(2) 0.10(2) 1.0000 Uiso . . . . . . .
C79 C 0.048(4) 0.024(3) 0.5810(19) 0.066(14) 1.0000 Uiso . . . . . . .
C80 C 0.216(3) 0.2023(18) 1.0114(13) 0.030(9) 1.0000 Uiso . . . . . . .
C81 C -0.603(4) 0.225(3) 0.5554(18) 0.071(14) 1.0000 Uiso . . . . . . .
C82 C 0.591(5) 0.205(3) 1.061(2) 0.081(16) 1.0000 Uiso . . . . . . .
C84 C -0.222(3) 0.1512(18) 0.5167(14) 0.032(9) 1.0000 Uiso . . . . . . .
C85 C 0.123(4) 0.502(2) 0.5757(16) 0.048(11) 1.0000 Uiso . . . . . . .
C86 C 0.146(3) 0.3237(19) 0.4756(14) 0.033(9) 1.0000 Uiso . . . . . . .
C87 C -0.653(5) 0.064(3) 0.544(2) 0.084(17) 1.0000 Uiso . . . . . . .
C88 C -0.035(3) 0.1439(16) 0.9492(11) 0.016(7) 1.0000 Uiso . . . . . . .
C89 C 0.195(4) 0.033(2) 1.0153(18) 0.053(12) 1.0000 Uiso . . . . . . .
C90 C -0.310(4) 0.108(3) 0.6697(17) 0.060(12) 1.0000 Uiso . . . . . . .
C91 C -0.118(5) -0.158(3) 1.082(2) 0.085(17) 1.0000 Uiso . . . . . . .
C92 C 0.124(3) 0.206(2) 0.6374(15) 0.039(10) 1.0000 Uiso . . . . . . .
C93 C 0.578(5) -0.085(3) 1.139(2) 0.076(16) 1.0000 Uiso . . . . . . .
C94 C -0.568(4) 0.136(3) 0.6112(18) 0.063(13) 1.0000 Uiso . . . . . . .
C95 C 0.340(3) 0.196(2) 0.9450(15) 0.037(10) 1.0000 Uiso . . . . . . .
C96 C 0.152(6) 0.070(4) 1.253(3) 0.11(2) 1.0000 Uiso . . . . . . .
C97 C 0.347(4) 0.210(2) 1.2509(19) 0.064(14) 1.0000 Uiso . . . . . . .
C98 C -0.127(4) 0.255(2) 1.1479(17) 0.057(12) 1.0000 Uiso . . . . . . .
C100 C -0.359(4) 0.150(2) 0.4455(18) 0.058(13) 1.0000 Uiso . . . . . . .
C101 C -0.627(5) 0.039(3) 0.582(3) 0.090(19) 1.0000 Uiso . . . . . . .
C102 C -0.309(5) 0.311(3) 0.500(2) 0.074(16) 1.0000 Uiso . . . . . . .
C103 C -0.054(5) -0.050(3) 1.053(2) 0.080(17) 1.0000 Uiso . . . . . . .
C105 C -0.031(5) -0.167(3) 1.114(2) 0.075(15) 1.0000 Uiso . . . . . . .
C106 C 0.528(5) 0.161(3) 1.235(2) 0.075(15) 1.0000 Uiso . . . . . . .
C108 C 0.220(4) 0.001(3) 0.9166(19) 0.066(14) 1.0000 Uiso . . . . . . .
C109 C 0.311(4) 0.221(2) 0.9914(16) 0.054(12) 1.0000 Uiso . . . . . . .
C110 C 0.054(3) 0.3991(18) 0.5538(14) 0.032(10) 1.0000 Uiso . . . . . . .
C112 C -0.057(5) 0.316(3) 1.081(2) 0.085(17) 1.0000 Uiso . . . . . . .
C113 C 0.289(4) 0.235(3) 1.1610(16) 0.060(12) 1.0000 Uiso . . . . . . .
C114 C -0.354(3) 0.293(2) 0.7084(15) 0.044(10) 1.0000 Uiso . . . . . . .
C115 C 0.458(5) 0.169(3) 1.330(2) 0.083(16) 1.0000 Uiso . . . . . . .
C117 C 0.560(5) 0.276(3) 1.125(2) 0.088(17) 1.0000 Uiso . . . . . . .
C119 C -0.383(4) 0.135(2) 0.7039(17) 0.058(12) 1.0000 Uiso . . . . . . .
C121 C -0.367(5) 0.120(3) 0.756(2) 0.083(16) 1.0000 Uiso . . . . . . .
C123 C 0.574(6) -0.131(4) 1.118(3) 0.10(2) 1.0000 Uiso . . . . . . .
C124 C -0.118(4) 0.348(2) 0.4439(19) 0.065(14) 1.0000 Uiso . . . . . . .
C125 C 0.279(7) 0.263(4) 1.272(3) 0.14(3) 1.0000 Uiso . . . . . . .
C126 C 0.599(4) 0.131(2) 1.0506(17) 0.061(13) 1.0000 Uiso . . . . . . .
C129 C -0.128(6) -0.094(3) 1.047(3) 0.11(2) 1.0000 Uiso . . . . . . .
C130 C -0.354(5) 0.316(3) 0.763(2) 0.084(18) 1.0000 Uiso . . . . . . .
C131 C -0.222(4) 0.350(2) 0.4189(16) 0.050(12) 1.0000 Uiso . . . . . . .
C132 C 0.503(5) -0.030(3) 1.136(2) 0.079(16) 1.0000 Uiso . . . . . . .
C133 C 0.584(5) 0.337(3) 1.095(2) 0.085(17) 1.0000 Uiso . . . . . . .
C135 C 0.341(5) 0.035(3) 1.256(2) 0.078(16) 1.0000 Uiso . . . . . . .
C136 C -0.642(5) 0.116(3) 0.529(2) 0.082(16) 1.0000 Uiso . . . . . . .
C138 C 0.364(7) -0.063(4) 1.118(3) 0.14(3) 1.0000 Uiso . . . . . . .
C140 C 0.358(4) -0.128(3) 1.099(2) 0.070(14) 1.0000 Uiso . . . . . . .
C141 C -0.182(9) 0.089(5) 0.741(4) 0.19(4) 1.0000 Uiso . . . . . . .
C142 C 0.179(5) 0.254(3) 1.187(3) 0.10(2) 1.0000 Uiso . . . . . . .
C144 C 0.461(5) -0.166(3) 1.099(2) 0.077(15) 1.0000 Uiso . . . . . . .
C145 C 0.024(6) -0.044(4) 1.112(3) 0.12(2) 1.0000 Uiso . . . . . . .
C146 C 0.159(6) 0.260(3) 1.242(3) 0.10(2) 1.0000 Uiso . . . . . . .
C147 C -0.234(4) 0.300(3) 0.783(2) 0.072(15) 1.0000 Uiso . . . . . . .
C151 C 0.043(7) -0.127(4) 1.120(3) 0.13(3) 1.0000 Uiso . . . . . . .
C155 C -0.148(5) 0.260(3) 0.694(2) 0.080(16) 1.0000 Uiso . . . . . . .
C162 C -0.212(6) 0.083(3) 0.692(3) 0.11(2) 1.0000 Uiso . . . . . . .
C164 C 0.159(7) 0.097(5) 1.197(3) 0.15(3) 1.0000 Uiso . . . . . . .
C173 C -0.146(7) 0.260(4) 0.749(3) 0.12(3) 1.0000 Uiso . . . . . . .
C25 C -0.109(4) 0.086(2) 1.1103(18) 0.067(14) 1.0000 Uiso . . . . . . .
C28 C -0.569(4) 0.430(3) 0.6452(19) 0.070(14) 1.0000 Uiso . . . . . . .
C39 C -0.130(5) 0.319(3) 1.132(2) 0.089(18) 1.0000 Uiso . . . . . . .
C1 C -0.431(7) 0.495(4) 0.594(3) 0.14(3) 1.0000 Uiso . . . . . . .
C29 C -0.378(6) 0.422(4) 0.633(3) 0.11(2) 1.0000 Uiso . . . . . . .
C2 C -0.560(7) 0.494(4) 0.614(3) 0.12(3) 1.0000 Uiso . . . . . . .
C30 C -0.484(9) 0.372(5) 0.672(4) 0.18(4) 1.0000 Uiso . . . . . . .
C15 C 0.637(3) 0.264(2) 1.0340(15) 0.038(10) 1.0000 Uiso . . . . . . .
C8 C -0.603(4) 0.164(2) 0.5626(18) 0.058(13) 1.0000 Uiso . . . . . . .
C7 C 0.107(6) 0.024(3) 0.632(3) 0.10(2) 1.0000 Uiso . . . . . . .
C9 C 0.230(8) 0.037(4) 1.272(3) 0.15(3) 1.0000 Uiso . . . . . . .
C10 C -0.614(9) 0.297(6) 0.742(4) 0.23(4) 1.0000 Uiso . . . . . . .
C12 C 0.025(5) 0.507(3) 0.617(2) 0.086(17) 1.0000 Uiso . . . . . . .
C11 C 0.651(8) 0.054(4) 1.229(3) 0.18(3) 1.0000 Uiso . . . . . . .
C13 C 0.624(5) 0.311(3) 1.045(2) 0.086(18) 1.0000 Uiso . . . . . . .

loop_
_atom_type_symbol
_atom_type_scat_dispersion_real
_atom_type_scat_dispersion_imag
_atom_type_scat_Cromer_Mann_a1
_atom_type_scat_Cromer_Mann_b1
_atom_type_scat_Cromer_Mann_a2
_atom_type_scat_Cromer_Mann_b2
_atom_type_scat_Cromer_Mann_a3
_atom_type_scat_Cromer_Mann_b3
_atom_type_scat_Cromer_Mann_a4
_atom_type_scat_Cromer_Mann_b4
_atom_type_scat_Cromer_Mann_c
_atom_type_scat_source
C 0.0033 0.0016 2.3100 20.8439 1.0200 10.2075 1.5886 0.5687 0.8650 51.6512 0.2156 'International Tables Vol C 4.2.6.8 and 6.1.1.4'
H 0.0000 0.0000 0.4930 10.5109 0.3229 26.1257 0.1402 3.1424 0.0408 57.7998 0.0030 'International Tables Vol C 4.2.6.8 and 6.1.1.4'
Cl 0.1484 0.1585 11.4604 0.0104 7.1964 1.1662 6.2556 18.5194 1.6455 47.7784 -9.5574 'International Tables Vol C 4.2.6.8 and 6.1.1.4'
N 0.0061 0.0033 12.2126 0.0057 3.1322 9.8933 2.0125 28.9975 1.1663 0.5826 -11.5290 'International Tables Vol C 4.2.6.8 and 6.1.1.4'
P 0.1023 0.0942 6.4345 1.9067 4.1791 27.1570 1.7800 0.5260 1.4908 68.1645 1.1149 'International Tables Vol C 4.2.6.8 and 6.1.1.4'
Pd -0.9988 1.0072 19.3319 0.6987 15.5017 7.9893 5.2954 25.2052 0.6058 76.8986 5.2659 'International Tables Vol C 4.2.6.8 and 6.1.1.4'

loop_
_geom_angle_atom_site_label_1
_geom_angle_site_symmetry_1
_geom_angle_atom_site_label_2
_geom_angle_site_symmetry_2
_geom_angle_atom_site_label_3
_geom_angle_site_symmetry_3
_geom_angle
_geom_angle_publ_flag
Cl6 . Pd1 . P10 . 112.8(4) yes
Cl6 . Pd1 . Cl11 . 94.4(4) yes
P10 . Pd1 . Cl11 . 148.4(4) yes
Cl6 . Pd1 . C43 . 87.2(11) yes
P10 . Pd1 . C43 . 28.2(11) yes
Cl11 . Pd1 . C43 . 175.4(12) yes
Cl6 . Pd1 . C88 . 178.4(9) yes
P10 . Pd1 . C88 . 68.6(9) yes
Cl11 . Pd1 . C88 . 84.3(10) yes
C43 . Pd1 . C88 . 94.2(14) yes
Cl5 . Pd2 . Cl7 . 93.8(4) yes
Cl5 . Pd2 . C54 . 178.0(8) yes
Cl7 . Pd2 . C54 . 85.8(9) yes
Cl5 . Pd2 . C86 . 88.0(10) yes
Cl7 . Pd2 . C86 . 176.1(11) yes
C54 . Pd2 . C86 . 92.5(13) yes
Cl12 . Pd3 . Cl13 . 94.9(5) yes
Cl12 . Pd3 . P14 . 147.7(4) yes
Cl13 . Pd3 . P14 . 113.2(5) yes
Cl12 . Pd3 . C106 . 88.9(18) yes
Cl13 . Pd3 . C106 . 176.2(18) yes
P14 . Pd3 . C106 . 63.0(18) yes
Cl12 . Pd3 . C11 . 168(3) yes
Cl13 . Pd3 . C11 . 76(3) yes
P14 . Pd3 . C11 . 38(3) yes
C106 . Pd3 . C11 . 100(4) yes
P9 . Pd4 . Cl16 . 146.6(5) yes
P9 . Pd4 . Cl19 . 113.1(6) yes
Cl16 . Pd4 . Cl19 . 95.1(7) yes
P9 . Pd4 . C78 . 67(2) yes
Cl16 . Pd4 . C78 . 84(2) yes
Cl19 . Pd4 . C78 . 179(2) yes
P9 . Pd4 . C10 . 34(4) yes
Cl16 . Pd4 . C10 . 175(4) yes
Cl19 . Pd4 . C10 . 87(4) yes
C78 . Pd4 . C10 . 93(5) yes
C48 . P8 . C55 . 116(2) yes
C48 . P8 . C86 . 109(2) yes
C55 . P8 . C86 . 112.9(16) yes
C48 . P8 . C110 . 106(2) yes
C55 . P8 . C110 . 103.2(17) yes
C86 . P8 . C110 . 108.4(18) yes
Pd4 . P9 . C44 . 80.6(12) yes
Pd4 . P9 . C114 . 105.3(14) yes
C44 . P9 . C114 . 112.3(19) yes
Pd4 . P9 . C30 . 133(5) yes
C44 . P9 . C30 . 125(5) yes
C114 . P9 . C30 . 99(5) yes
Pd4 . P9 . C10 . 25(3) yes
C44 . P9 . C10 . 103(3) yes
C114 . P9 . C10 . 106(3) yes
C30 . P9 . C10 . 110(6) yes
Pd1 . P10 . C33 . 82.5(10) yes
Pd1 . P10 . C43 . 33.4(14) yes
C33 . P10 . C43 . 107.5(17) yes
Pd1 . P10 . C56 . 107.8(18) yes
C33 . P10 . C56 . 116(2) yes
C43 . P10 . C56 . 114(2) yes
Pd1 . P10 . C103 . 138(2) yes
C33 . P10 . C103 . 114(2) yes
C43 . P10 . C103 . 106(2) yes
C56 . P10 . C103 . 100(3) yes
Pd3 . P14 . C36 . 105.4(18) yes
Pd3 . P14 . C65 . 84(2) yes
C36 . P14 . C65 . 110(3) yes
Pd3 . P14 . C132 . 142.5(18) yes
C36 . P14 . C132 . 109(3) yes
C65 . P14 . C132 . 98(3) yes
Pd3 . P14 . C11 . 27(2) yes
C36 . P14 . C11 . 119(3) yes
C65 . P14 . C11 . 99(3) yes
C132 . P14 . C11 . 118(3) yes
C6 . N21 . C52 . 128(3) yes
C6 . N21 . C54 . 109(3) yes
C52 . N21 . C54 . 123(3) yes
C5 . N22 . C46 . 122(3) yes
C5 . N22 . C54 . 122(3) yes
C46 . N22 . C54 . 113(3) yes
C32 . N23 . C41 . 123(3) yes
C32 . N23 . C88 . 126(3) yes
C41 . N23 . C88 . 111(3) yes
C53 . N24 . C70 . 126(3) yes
C53 . N24 . C106 . 110(3) yes
C70 . N24 . C106 . 117(4) yes
C5 . C3 . C61 . 117(4) yes
C5 . C3 . C76 . 126(4) yes
C61 . C3 . C76 . 116(4) yes
C42 . N26 . C62 . 120(3) yes
C42 . N26 . C88 . 110(3) yes
C62 . N26 . C88 . 129(3) yes
N34 . C27 . C44 . 122(4) yes
N34 . C27 . C94 . 114(4) yes
C44 . C27 . C94 . 123(4) yes
C84 . C4 . C100 . 123(4) yes
C47 . C31 . C64 . 117(4) yes
C47 . C31 . C98 . 133(4) yes
C64 . C31 . C98 . 110(3) yes
N23 . C32 . C33 . 116(3) yes
N23 . C32 . C64 . 114(3) yes
C33 . C32 . C64 . 130(4) yes
N22 . C5 . C3 . 113(3) yes
N22 . C5 . C48 . 124(3) yes
C3 . C5 . C48 . 123(3) yes
P10 . C33 . C32 . 124(3) yes
P10 . C33 . C25 . 114(3) yes
C32 . C33 . C25 . 120(4) yes
C56 . C34 . C108 . 123(4) yes
C27 . N34 . C78 . 116(4) yes
C27 . N34 . C119 . 124(3) yes
C78 . N34 . C119 . 117(4) yes
C42 . C35 . C95 . 120(4) yes
P14 . C36 . C71 . 123(4) yes
P14 . C36 . C135 . 117(4) yes
C71 . C36 . C135 . 120(5) yes
N21 . C6 . C45 . 127(3) yes
N21 . C6 . C46 . 105(3) yes
C45 . C6 . C46 . 128(3) yes
C97 . N38 . C106 . 115(4) yes
C97 . N38 . C115 . 130(4) yes
C106 . N38 . C115 . 115(4) yes
C44 . C37 . C81 . 101(4) yes
N23 . C41 . C42 . 102(3) yes
N23 . C41 . C80 . 141(3) yes
C42 . C41 . C80 . 117(3) yes
C41 . C42 . C35 . 116(3) yes
C41 . C42 . N26 . 106(3) yes
C35 . C42 . N26 . 135(3) yes
P10 . C43 . Pd1 . 118(2) yes
C37 . C44 . P9 . 107(3) yes
C37 . C44 . C27 . 131(4) yes
P9 . C44 . C27 . 122(3) yes
C6 . C45 . C100 . 110(4) yes
C6 . C46 . N22 . 105(3) yes
C6 . C46 . C84 . 122(3) yes
N22 . C46 . C84 . 133(3) yes
C31 . C47 . C25 . 140(5) yes
C5 . C48 . P8 . 113(3) yes
C5 . C48 . C50 . 110(4) yes
P8 . C48 . C50 . 136(4) yes
C94 . C49 . C101 . 110(5) yes
C48 . C50 . C92 . 128(4) yes
N24 . C53 . C65 . 124(4) yes
N24 . C53 . C66 . 116(4) yes
C65 . C53 . C66 . 120(5) yes
N22 . C54 . N21 . 108(3) yes
N22 . C54 . Pd2 . 128(2) yes
N21 . C54 . Pd2 . 124(2) yes
P8 . C55 . C63 . 121(3) yes
P8 . C55 . C124 . 121(3) yes
C63 . C55 . C124 . 117(3) yes
P10 . C56 . C34 . 122(4) yes
P10 . C56 . C89 . 120(4) yes
C34 . C56 . C89 . 112(4) yes
C114 . C57 . C155 . 120(4) yes
C65 . C59 . C126 . 117(5) yes
C78 . N60 . C121 . 113(4) yes
C3 . C61 . C73 . 123(4) yes
C3 . C61 . C92 . 115(4) yes
C73 . C61 . C92 . 122(4) yes
C55 . C63 . C102 . 125(4) yes
C31 . C64 . C32 . 107(3) yes
C31 . C64 . C72 . 125(4) yes
C32 . C64 . C72 . 128(4) yes
C59 . C65 . C53 . 121(6) yes
C59 . C65 . P14 . 117(5) yes
C53 . C65 . P14 . 122(5) yes
C53 . C66 . C82 . 131(5) yes
C53 . C66 . C117 . 125(5) yes
C82 . C66 . C117 . 103(5) yes
C85 . C69 . C110 . 135(5) yes
N24 . C70 . C97 . 104(4) yes
N24 . C70 . C113 . 122(4) yes
C97 . C70 . C113 . 131(4) yes
C36 . C71 . C164 . 123(5) yes
C64 . C72 . C112 . 110(5) yes
C61 . C73 . C7 . 119(5) yes
C102 . C74 . C131 . 124(4) yes
C3 . C76 . C79 . 127(4) yes
C121 . C77 . C141 . 104(6) yes
N60 . C78 . N34 . 98(5) yes
N60 . C78 . Pd4 . 125(4) yes
N34 . C78 . Pd4 . 137(5) yes
C76 . C79 . C7 . 121(5) yes
C41 . C80 . C109 . 124(4) yes
C37 . C81 . C8 . 132(5) yes
C66 . C82 . C126 . 105(4) yes
C66 . C82 . C15 . 120(5) yes
C126 . C82 . C15 . 134(5) yes
C4 . C84 . C46 . 117(3) yes
C69 . C85 . C12 . 113(4) yes
P8 . C86 . Pd2 . 120(2) yes
C101 . C87 . C136 . 134(8) yes
N23 . C88 . N26 . 110(3) yes
N23 . C88 . Pd1 . 125(2) yes
N26 . C88 . Pd1 . 123(2) yes
C58 . C89 . C56 . 129(5) yes
C119 . C90 . C162 . 113(5) yes
C105 . C91 . C129 . 123(6) yes
C61 . C92 . C50 . 126(4) yes
C123 . C93 . C132 . 128(7) yes
C27 . C94 . C49 . 121(5) yes
C27 . C94 . C8 . 111(4) yes
C49 . C94 . C8 . 127(5) yes
C35 . C95 . C109 . 118(4) yes
C164 . C96 . C9 . 123(8) yes
C70 . C97 . N38 . 110(4) yes
C70 . C97 . C125 . 119(5) yes
N38 . C97 . C125 . 126(6) yes
C31 . C98 . C39 . 131(5) yes
C45 . C100 . C4 . 119(4) yes
C49 . C101 . C87 . 119(6) yes
C74 . C102 . C63 . 113(4) yes
P10 . C103 . C129 . 127(5) yes
P10 . C103 . C145 . 110(4) yes
C129 . C103 . C145 . 121(6) yes
C91 . C105 . C151 . 122(7) yes
N38 . C106 . N24 . 92(4) yes
N38 . C106 . Pd3 . 126(4) yes
N24 . C106 . Pd3 . 141(4) yes
C34 . C108 . C75 . 128(7) yes
C95 . C109 . C80 . 118(4) yes
P8 . C110 . C69 . 137(3) yes
C72 . C112 . C39 . 137(6) yes
C70 . C113 . C142 . 104(4) yes
P9 . C114 . C57 . 118(3) yes
P9 . C114 . C130 . 108(3) yes
C57 . C114 . C130 . 134(4) yes
C66 . C117 . C133 . 136(6) yes
C90 . C119 . N34 . 129(4) yes
C90 . C119 . C121 . 119(5) yes
N34 . C119 . C121 . 110(4) yes
N60 . C121 . C119 . 99(4) yes
N60 . C121 . C77 . 128(5) yes
C119 . C121 . C77 . 129(5) yes
C93 . C123 . C144 . 127(7) yes
C55 . C124 . C131 . 125(4) yes
C97 . C125 . C146 . 104(6) yes
C82 . C126 . C59 . 126(4) yes
C91 . C129 . C103 . 117(6) yes
C114 . C130 . C147 . 105(4) yes
C124 . C131 . C74 . 116(4) yes
C93 . C132 . P14 . 126(4) yes
C93 . C132 . C138 . 105(5) yes
P14 . C132 . C138 . 115(4) yes
C117 . C133 . C13 . 103(5) yes
C36 . C135 . C9 . 116(6) yes
C87 . C136 . C8 . 117(6) yes
C132 . C138 . C140 . 119(6) yes
C138 . C140 . C144 . 118(5) yes
C77 . C141 . C162 . 121(8) yes
C113 . C142 . C146 . 128(5) yes
C123 . C144 . C140 . 116(5) yes
C103 . C145 . C151 . 96(5) yes
C125 . C146 . C142 . 111(6) yes
C130 . C147 . C173 . 119(5) yes
C145 . C151 . C105 . 124(7) yes
C57 . C155 . C173 . 106(5) yes
C90 . C162 . C141 . 125(7) yes
C96 . C164 . C71 . 105(6) yes
C147 . C173 . C155 . 125(6) yes
C33 . C25 . C47 . 106(4) yes
C2 . C28 . C30 . 141(6) yes
C112 . C39 . C98 . 102(5) yes
C28 . C2 . C1 . 105(6) yes
C28 . C30 . P9 . 135(8) yes
C82 . C15 . C13 . 125(6) yes
C94 . C8 . C136 . 112(5) yes
C94 . C8 . C81 . 121(5) yes
C136 . C8 . C81 . 126(5) yes
C79 . C7 . C73 . 114(5) yes
C135 . C9 . C96 . 124(8) yes
P9 . C10 . Pd4 . 121(6) yes
P14 . C11 . Pd3 . 116(5) yes
C133 . C13 . C15 . 130(7) yes

loop_
_geom_bond_atom_site_label_1
_geom_bond_site_symmetry_1
_geom_bond_atom_site_label_2
_geom_bond_site_symmetry_2
_geom_bond_distance
_geom_bond_publ_flag
Pd1 . Cl6 . 2.379(11) yes
Pd1 . P10 . 3.263(13) yes
Pd1 . Cl11 . 2.313(13) yes
Pd1 . C43 . 2.04(4) yes
Pd1 . C88 . 2.00(3) yes
Pd2 . Cl5 . 2.356(11) yes
Pd2 . Cl7 . 2.307(12) yes
Pd2 . C54 . 2.04(3) yes
Pd2 . C86 . 2.06(4) yes
Pd3 . Cl12 . 2.403(16) yes
Pd3 . Cl13 . 2.356(15) yes
Pd3 . P14 . 3.278(13) yes
Pd3 . C106 . 1.78(5) yes
Pd3 . C11 . 1.63(9) yes
Pd4 . P9 . 3.228(13) yes
Pd4 . Cl16 . 2.411(19) yes
Pd4 . Cl19 . 2.37(2) yes
Pd4 . C78 . 1.81(7) yes
Pd4 . C10 . 1.58(11) yes
P8 . C48 . 1.75(5) yes
P8 . C55 . 1.82(3) yes
P8 . C86 . 1.71(4) yes
P8 . C110 . 1.73(4) yes
P9 . C44 . 1.85(4) yes
P9 . C114 . 1.81(4) yes
P9 . C30 . 1.30(11) yes
P9 . C10 . 2.11(11) yes
P10 . C33 . 1.91(3) yes
P10 . C43 . 1.75(4) yes
P10 . C56 . 1.73(5) yes
P10 . C103 . 1.70(6) yes
P14 . C36 . 1.81(5) yes
P14 . C65 . 1.74(7) yes
P14 . C132 . 1.79(6) yes
P14 . C11 . 2.22(9) yes
N21 . C6 . 1.42(4) yes
N21 . C52 . 1.49(4) yes
N21 . C54 . 1.26(4) yes
N22 . C5 . 1.55(4) yes
N22 . C46 . 1.34(4) yes
N22 . C54 . 1.27(4) yes
N23 . C32 . 1.54(5) yes
N23 . C41 . 1.38(4) yes
N23 . C88 . 1.29(4) yes
N24 . C53 . 1.41(5) yes
N24 . C70 . 1.35(5) yes
N24 . C106 . 1.42(6) yes
C3 . C5 . 1.40(6) yes
C3 . C61 . 1.54(6) yes
C3 . C76 . 1.19(5) yes
N26 . C42 . 1.37(5) yes
N26 . C62 . 1.58(5) yes
N26 . C88 . 1.26(4) yes
C27 . N34 . 1.55(5) yes
C27 . C44 . 1.26(5) yes
C27 . C94 . 1.43(6) yes
C4 . C84 . 1.36(5) yes
C4 . C100 . 1.43(6) yes
C31 . C47 . 1.08(5) yes
C31 . C64 . 1.53(5) yes
C31 . C98 . 1.39(5) yes
C32 . C33 . 1.18(5) yes
C32 . C64 . 1.41(5) yes
C5 . C48 . 1.54(6) yes
C33 . C25 . 1.49(6) yes
C34 . C56 . 1.36(6) yes
C34 . C108 . 1.47(6) yes
N34 . C78 . 1.38(7) yes
N34 . C119 . 1.31(5) yes
C35 . C42 . 1.39(5) yes
C35 . C95 . 1.39(6) yes
C36 . C71 . 1.37(6) yes
C36 . C135 . 1.40(7) yes
C6 . C45 . 1.40(5) yes
C6 . C46 . 1.34(4) yes
N38 . C97 . 1.25(6) yes
N38 . C106 . 1.54(6) yes
N38 . C115 . 1.61(6) yes
C37 . C44 . 1.49(6) yes
C37 . C81 . 1.49(7) yes
C41 . C42 . 1.43(5) yes
C41 . C80 . 1.34(5) yes
C45 . C100 . 1.46(6) yes
C46 . C84 . 1.31(5) yes
C47 . C25 . 1.35(6) yes
C48 . C50 . 1.42(6) yes
C49 . C94 . 1.19(6) yes
C49 . C101 . 1.52(8) yes
C50 . C92 . 1.23(5) yes
C53 . C65 . 1.39(8) yes
C53 . C66 . 1.30(6) yes
C55 . C63 . 1.41(5) yes
C55 . C124 . 1.33(6) yes
C56 . C89 . 1.41(6) yes
C57 . C114 . 1.38(5) yes
C57 . C155 . 1.52(6) yes
C58 . C89 . 1.42(6) yes
C59 . C65 . 1.45(8) yes
C59 . C126 . 1.44(6) yes
N60 . C78 . 1.48(7) yes
N60 . C121 . 1.46(6) yes
C61 . C73 . 1.39(6) yes
C61 . C92 . 1.39(6) yes
C63 . C102 . 1.33(6) yes
C64 . C72 . 1.44(6) yes
C66 . C82 . 1.53(7) yes
C66 . C117 . 1.38(7) yes
C69 . C85 . 1.20(6) yes
C69 . C110 . 1.31(5) yes
C70 . C97 . 1.36(6) yes
C70 . C113 . 1.42(6) yes
C71 . C164 . 1.47(9) yes
C72 . C112 . 1.18(7) yes
C73 . C7 . 1.44(8) yes
C74 . C102 . 1.51(7) yes
C74 . C131 . 1.34(6) yes
C75 . C108 . 1.11(8) yes
C76 . C79 . 1.41(6) yes
C77 . C121 . 1.39(8) yes
C77 . C141 . 1.48(11) yes
C79 . C7 . 1.51(8) yes
C80 . C109 . 1.29(5) yes
C81 . C8 . 1.25(7) yes
C82 . C126 . 1.54(7) yes
C82 . C15 . 1.49(7) yes
C85 . C12 . 1.59(7) yes
C87 . C101 . 1.16(7) yes
C87 . C136 . 1.15(7) yes
C90 . C119 . 1.35(6) yes
C90 . C162 . 1.38(7) yes
C91 . C105 . 1.33(7) yes
C91 . C129 . 1.60(8) yes
C93 . C123 . 1.08(7) yes
C93 . C132 . 1.43(7) yes
C94 . C8 . 1.46(6) yes
C95 . C109 . 1.37(6) yes
C96 . C164 . 1.59(10) yes
C96 . C9 . 1.23(10) yes
C97 . C125 . 1.44(9) yes
C98 . C39 . 1.38(7) yes
C103 . C129 . 1.24(8) yes
C103 . C145 . 1.79(9) yes
C105 . C151 . 1.19(9) yes
C112 . C39 . 1.60(8) yes
C113 . C142 . 1.50(7) yes
C114 . C130 . 1.52(7) yes
C117 . C133 . 1.51(8) yes
C119 . C121 . 1.43(7) yes
C123 . C144 . 1.57(8) yes
C124 . C131 . 1.36(6) yes
C125 . C146 . 1.60(10) yes
C130 . C147 . 1.52(7) yes
C132 . C138 . 1.81(9) yes
C133 . C13 . 1.51(8) yes
C135 . C9 . 1.35(9) yes
C136 . C8 . 1.40(7) yes
C138 . C140 . 1.41(9) yes
C140 . C144 . 1.42(7) yes
C141 . C162 . 1.36(11) yes
C142 . C146 . 1.47(8) yes
C145 . C151 . 1.73(10) yes
C147 . C173 . 1.59(9) yes
C155 . C173 . 1.45(8) yes
C28 . C2 . 1.53(9) yes
C28 . C30 . 1.70(11) yes
C1 . C2 . 1.58(10) yes
C15 . C13 . 1.01(6) yes
